data_7011033
loop_
_publ_author_name
'Shao-Liang Zheng'
'Ming-Liang Tong'
'Xiao-Ming Chen'
'Seik Weng Ng'

_publ_section_title
;
 Self-assembly of new three-dimensional molecular architectures
 constructed from silver(I)--hexamethylenetetramine layers with
 supramolecular interactions
;
_journal_issue 3
_journal_name_full 'J. Chem. Soc., Dalton Trans.'
_journal_page_first 360
_journal_page_last 364
_journal_paper_doi 10.1039/b106925j
_journal_year 2002
_chemical_formula_sum 'C22 H44 Ag4 N12 O11'
_chemical_formula_weight 1084.17
_chemical_name_systematic
; 
? 
;
_space_group_IT_number 58
_symmetry_cell_setting orthorhombic
_symmetry_space_group_name_Hall '-P 2 2n'
_symmetry_space_group_name_H-M 'P n n m'
_atom_sites_solution_hydrogens geom
_atom_sites_solution_primary direct
_atom_sites_solution_secondary difmap
_audit_creation_method SHELXL-97
_cell_angle_alpha 90.00
_cell_angle_beta 90.00
_cell_angle_gamma 90.00
_cell_formula_units_Z 2
_cell_length_a 10.588(4)
_cell_length_b 23.728(12)
_cell_length_c 6.3740(10)
_cell_measurement_reflns_used 25
_cell_measurement_temperature 293(2)
_cell_measurement_theta_max 15
_cell_measurement_theta_min 7.5
_cell_volume 1601.4(10)
_computing_cell_refinement 'SHELXTL-Plus (Sheldrick, 1990)'
_computing_data_collection 'SHELXTL-Plus (Sheldrick, 1990)'
_computing_data_reduction 'SHELXTL-Plus (Sheldrick, 1990)'
_computing_molecular_graphics 'SHELXTL V. 5.0 (Sheldrick, 1997)'
_computing_publication_material 'SHELXL-97 (Sheldrick, 1997)'
_computing_structure_refinement 'SHELXL-97 (Sheldrick, 1997)'
_computing_structure_solution 'SHELXS-97 (Sheldrick, 1997)'
_diffrn_ambient_temperature 293(2)
_diffrn_measured_fraction_theta_full 0.935
_diffrn_measured_fraction_theta_max 0.935
_diffrn_measurement_device_type 'Siemens R3m'
_diffrn_measurement_method '\w scan'
_diffrn_radiation_monochromator graphite
_diffrn_radiation_source 'fine-focus sealed tube'
_diffrn_radiation_type MoK\a
_diffrn_radiation_wavelength 0.71073
_diffrn_reflns_av_R_equivalents 0.0302
_diffrn_reflns_av_sigmaI/netI 0.0306
_diffrn_reflns_limit_h_max 13
_diffrn_reflns_limit_h_min 0
_diffrn_reflns_limit_k_max 30
_diffrn_reflns_limit_k_min -1
_diffrn_reflns_limit_l_max 8
_diffrn_reflns_limit_l_min 0
_diffrn_reflns_number 1999
_diffrn_reflns_theta_full 27.00
_diffrn_reflns_theta_max 27.00
_diffrn_reflns_theta_min 2.11
_diffrn_standards_decay_% 0
_diffrn_standards_interval_count 200
_diffrn_standards_number 2
_exptl_absorpt_coefficient_mu 2.487
_exptl_absorpt_correction_T_max 0.5867
_exptl_absorpt_correction_T_min 0.3077
_exptl_absorpt_correction_type semi-empirical
_exptl_crystal_colour colorless
_exptl_crystal_density_diffrn 2.248
_exptl_crystal_density_method 'not measured'
_exptl_crystal_description block
_exptl_crystal_F_000 1072
_exptl_crystal_size_max 0.62
_exptl_crystal_size_mid 0.38
_exptl_crystal_size_min 0.24
_refine_diff_density_max 1.437
_refine_diff_density_min -1.055
_refine_diff_density_rms 0.184
_refine_ls_extinction_coef 0.0005(5)
_refine_ls_extinction_expression Fc^*^=kFc[1+0.001xFc^2^\l^3^/sin(2\q)]^-1/4^
_refine_ls_extinction_method SHELXL
_refine_ls_goodness_of_fit_ref 1.062
_refine_ls_hydrogen_treatment mixed
_refine_ls_matrix_type full
_refine_ls_number_parameters 143
_refine_ls_number_reflns 1906
_refine_ls_number_restraints 12
_refine_ls_restrained_S_all 1.065
_refine_ls_R_factor_all 0.0632
_refine_ls_R_factor_gt 0.0499
_refine_ls_shift/su_max 0.001
_refine_ls_shift/su_mean 0.000
_refine_ls_structure_factor_coef Fsqd
_refine_ls_weighting_details 'w=1/[\s^2^(Fo^2^)+(0.0860P)^2^+4.3002P] where P=(Fo^2^+2Fc^2^)/3'
_refine_ls_weighting_scheme calc
_refine_ls_wR_factor_gt 0.1345
_refine_ls_wR_factor_ref 0.1424
_reflns_number_gt 1509
_reflns_number_total 1906
_reflns_threshold_expression >2sigma(I)
_cod_data_source_file b106925j.txt
_cod_data_source_block complex_3
_cod_depositor_comments
;
The following automatic conversions were performed:
'_symmetry_cell_setting' value 'Orthorhombic' changed to 'orthorhombic'
according to '/home/saulius/struct/CIF-dictionaries/cif_core.dic'
dictionary named 'cif_core.dic' version 2.4.1 from 2010-06-29.

Automatic conversion script
Id: cif_fix_enum 1527 2010-12-29 10:47:43Z saulius 

The following automatic conversions were performed:

'_refine_ls_weighting_scheme' value 'calc
w=1/[\s^2^(Fo^2^)+(0.0860P)^2^+4.3002P] where P=(Fo^2^+2Fc^2^)/3' was
changed to 'calc'. New tag '_refine_ls_weighting_details' was
created. The value of the new tag was set to
'w=1/[\s^2^(Fo^2^)+(0.0860P)^2^+4.3002P] where P=(Fo^2^+2Fc^2^)/3'.

Automatic conversion script
Id: cif_fix_values 3143 2015-03-26 13:38:13Z robertas 
;
_cod_original_sg_symbol_H-M Pnnm
_cod_database_code 7011033

loop_
_symmetry_equiv_pos_as_xyz
'x, y, z'
'-x, -y, z'
'-x+1/2, y+1/2, -z+1/2'
'x+1/2, -y+1/2, -z+1/2'
'-x, -y, -z'
'x, y, -z'
'x-1/2, -y-1/2, z-1/2'
'-x-1/2, y-1/2, z-1/2'

loop_
_atom_site_label
_atom_site_type_symbol
_atom_site_fract_x
_atom_site_fract_y
_atom_site_fract_z
_atom_site_U_iso_or_equiv
_atom_site_adp_type
_atom_site_occupancy
_atom_site_calc_flag
_atom_site_refinement_flags
_atom_site_disorder_assembly
_atom_site_disorder_group
Ag1 Ag 0.69823(5) 0.21042(3) 0.0000 0.0267(2) Uani 1 d S . .
Ag2 Ag 0.61721(9) 0.45706(4) 0.0000 0.0565(3) Uani 1 d S . .
O1 O 1.2748(7) 0.0958(3) 0.0000 0.079(4) Uani 1 d S . .
O2 O 1.1071(7) 0.1489(3) 0.0000 0.086(4) Uani 1 d S . .
O3 O 0.8305(5) 0.12805(19) 0.1730(8) 0.0446(12) Uani 1 d . . .
N1 N 0.5674(4) 0.20130(18) -0.3062(7) 0.0223(9) Uani 1 d . . .
N2 N 0.4481(7) 0.1298(3) -0.5000 0.0283(15) Uani 1 d S . .
N3 N 0.3742(6) 0.2271(3) -0.5000 0.0228(13) Uani 1 d S . .
C1 C 1.1583(8) 0.1031(3) 0.0000 0.0274(17) Uani 1 d S . .
C2 C 0.8653(7) 0.1077(3) 0.0000 0.0249(16) Uani 1 d S . .
C3 C 1.1304(7) -0.0032(3) 0.0000 0.0248(16) Uani 1 d S . .
H3A H 1.2209 -0.0058 0.0000 0.080 Uiso 1 d SR . .
C4 C 1.0731(7) 0.0507(3) 0.0000 0.0231(15) Uani 1 d S . .
C5 C 0.9420(7) 0.0539(3) 0.0000 0.0224(15) Uani 1 d S . .
C6 C 0.5233(5) 0.1409(2) -0.3120(9) 0.0278(12) Uani 1 d . . .
H6A H 0.4734 0.1331 -0.1897 0.080 Uiso 1 d R . .
H6B H 0.5954 0.1164 -0.3097 0.080 Uiso 1 d R . .
C7 C 0.3380(7) 0.1661(3) -0.5000 0.0264(17) Uani 1 d S . .
H7A H 0.2877 0.1582 -0.3782 0.080 Uiso 1 d R . .
C8 C 0.4536(5) 0.2381(2) -0.3111(8) 0.0239(11) Uani 1 d . . .
H8A H 0.4797 0.2768 -0.3116 0.080 Uiso 1 d R . .
H8B H 0.4041 0.2317 -0.1871 0.080 Uiso 1 d R . .
C9 C 0.6417(7) 0.2120(4) -0.5000 0.0253(16) Uani 1 d S . .
H9A H 0.7149 0.1881 -0.5000 0.080 Uiso 1 d SR . .
H9B H 0.6700 0.2504 -0.5000 0.080 Uiso 1 d SR . .
N4 N 0.5237(8) 0.3773(3) 0.0000 0.046(2) Uani 1 d S . .
H4A H 0.4394 0.3824 0.0000 0.150 Uiso 1 d SR . .
H4B H 0.5465 0.3579 -0.1153 0.150 Uiso 1 d R . .
N5 N 0.7184(11) 0.5334(4) 0.0000 0.059(3) Uani 1 d S . .
H5A H 0.7673 0.5352 0.1153 0.150 Uiso 1 d R . .
H5B H 0.6637 0.5625 0.0000 0.150 Uiso 1 d SR . .
O1W O 0.958(4) 0.493(2) 0.0000 0.199(19) Uani 0.50 d SPU . .
H1WA H 0.9736 0.4722 -0.1044 0.150 Uiso 0.50 d PR . .
O2W O 0.9352(18) 0.4853(7) -0.316(5) 0.188(12) Uani 0.50 d PU . .
H2WA H 0.9675 0.4779 -0.5000 0.150 Uiso 1 d SR . .
H2WB H 0.9781 0.5154 -0.3065 0.150 Uiso 0.50 d PR . .

loop_
_atom_site_aniso_label
_atom_site_aniso_U_11
_atom_site_aniso_U_22
_atom_site_aniso_U_33
_atom_site_aniso_U_23
_atom_site_aniso_U_13
_atom_site_aniso_U_12
Ag1 0.0217(3) 0.0314(4) 0.0271(3) 0.000 0.000 0.0000(2)
Ag2 0.0645(6) 0.0552(6) 0.0499(5) 0.000 0.000 -0.0160(4)
O1 0.027(3) 0.035(4) 0.174(11) 0.000 0.000 -0.007(3)
O2 0.042(4) 0.015(3) 0.202(13) 0.000 0.000 -0.001(3)
O3 0.058(3) 0.040(2) 0.037(3) -0.006(2) 0.007(2) 0.018(2)
N1 0.022(2) 0.027(2) 0.018(2) 0.0007(18) -0.0010(18) 0.0033(17)
N2 0.038(4) 0.021(3) 0.026(3) 0.000 0.000 0.002(3)
N3 0.022(3) 0.027(3) 0.020(3) 0.000 0.000 0.004(3)
C1 0.029(4) 0.020(4) 0.033(4) 0.000 0.000 -0.002(3)
C2 0.020(3) 0.015(3) 0.039(5) 0.000 0.000 -0.003(3)
C3 0.021(3) 0.016(3) 0.037(4) 0.000 0.000 -0.004(3)
C4 0.024(4) 0.020(4) 0.025(4) 0.000 0.000 0.004(3)
C5 0.028(4) 0.018(3) 0.021(4) 0.000 0.000 0.008(3)
C6 0.030(3) 0.028(3) 0.025(3) 0.003(2) 0.000(2) 0.002(2)
C7 0.020(3) 0.037(4) 0.022(4) 0.000 0.000 -0.004(3)
C8 0.024(2) 0.028(3) 0.019(3) -0.004(2) -0.002(2) 0.004(2)
C9 0.019(3) 0.033(4) 0.024(4) 0.000 0.000 0.004(3)
N4 0.045(5) 0.055(5) 0.039(4) 0.000 0.000 -0.009(4)
N5 0.075(7) 0.060(6) 0.042(5) 0.000 0.000 -0.011(5)
O1W 0.20(2) 0.19(2) 0.20(2) 0.000 0.000 0.011(10)
O2W 0.110(13) 0.082(11) 0.37(3) -0.025(18) -0.018(19) 0.005(10)

loop_
_atom_type_symbol
_atom_type_description
_atom_type_scat_dispersion_real
_atom_type_scat_dispersion_imag
_atom_type_scat_source
C C 0.0033 0.0016 'International Tables Vol C Tables 4.2.6.8 and 6.1.1.4'
H H 0.0000 0.0000 'International Tables Vol C Tables 4.2.6.8 and 6.1.1.4'
N N 0.0061 0.0033 'International Tables Vol C Tables 4.2.6.8 and 6.1.1.4'
O O 0.0106 0.0060 'International Tables Vol C Tables 4.2.6.8 and 6.1.1.4'
Ag Ag -0.8971 1.1015 'International Tables Vol C Tables 4.2.6.8 and 6.1.1.4'

loop_
_geom_angle_atom_site_label_1
_geom_angle_atom_site_label_2
_geom_angle_atom_site_label_3
_geom_angle
_geom_angle_site_symmetry_1
_geom_angle_site_symmetry_3
_geom_angle_publ_flag
N3 Ag1 N1 120.47(12) 7_666 . ?
N3 Ag1 N1 120.47(12) 7_666 6 ?
N1 Ag1 N1 108.6(2) . 6 ?
N5 Ag2 N4 177.0(4) . . ?
N5 Ag2 Ag2 81.2(3) . 5_665 ?
N4 Ag2 Ag2 101.7(2) . 5_665 ?
C9 N1 C8 108.2(5) . . ?
C9 N1 C6 107.8(5) . . ?
C8 N1 C6 107.8(4) . . ?
C9 N1 Ag1 110.8(3) . . ?
C8 N1 Ag1 115.5(3) . . ?
C6 N1 Ag1 106.5(3) . . ?
C7 N2 C6 109.3(4) . . ?
C7 N2 C6 109.3(4) . 6_554 ?
C6 N2 C6 110.0(6) . 6_554 ?
C8 N3 C8 107.7(6) . 6_554 ?
C8 N3 C7 108.2(4) . . ?
C8 N3 C7 108.2(4) 6_554 . ?
C8 N3 Ag1 109.4(3) . 7_565 ?
C8 N3 Ag1 109.4(3) 6_554 7_565 ?
C7 N3 Ag1 113.7(4) . 7_565 ?
O2 C1 O1 124.6(8) . . ?
O2 C1 C4 117.6(8) . . ?
O1 C1 C4 117.9(7) . . ?
O3 C2 O3 122.3(7) 6 . ?
O3 C2 C5 118.7(4) 6 . ?
O3 C2 C5 118.7(4) . . ?
C4 C3 C5 122.1(7) . 5_755 ?
C5 C4 C3 118.6(7) . . ?
C5 C4 C1 122.8(7) . . ?
C3 C4 C1 118.7(7) . . ?
C4 C5 C3 119.3(7) . 5_755 ?
C4 C5 C2 125.6(7) . . ?
C3 C5 C2 115.0(7) 5_755 . ?
N2 C6 N1 111.1(4) . . ?
N2 C7 N3 111.6(6) . . ?
N1 C8 N3 111.8(4) . . ?
N1 C9 N1 112.4(6) 6_554 . ?
Ag2 N4 O3 111.3(3) . 7_565 ?
Ag2 N4 O3 111.3(3) . 4_455 ?
O3 N4 O3 91.0(3) 7_565 4_455 ?
Ag2 N5 O3 122.5(3) . 3_655 ?
Ag2 N5 O3 122.5(3) . 8_765 ?
O3 N5 O3 84.2(3) 3_655 8_765 ?
Ag2 N5 O2W 93.3(4) . 6 ?
O3 N5 O2W 87.5(5) 3_655 6 ?
O3 N5 O2W 141.7(5) 8_765 6 ?
O2W O2W O2W 56.7(9) 2_765 5_764 ?

loop_
_geom_bond_atom_site_label_1
_geom_bond_atom_site_label_2
_geom_bond_distance
_geom_bond_site_symmetry_2
_geom_bond_publ_flag
Ag1 N3 2.381(6) 7_666 ?
Ag1 N1 2.403(4) . ?
Ag1 N1 2.403(4) 6 ?
Ag2 N5 2.104(10) . ?
Ag2 N4 2.135(8) . ?
Ag2 Ag2 3.211(2) 5_665 ?
O1 C1 1.246(11) . ?
O2 C1 1.214(11) . ?
O3 C2 1.259(6) . ?
N1 C9 1.486(6) . ?
N1 C8 1.488(6) . ?
N1 C6 1.507(7) . ?
N2 C7 1.449(10) . ?
N2 C6 1.463(7) . ?
N2 C6 1.463(7) 6_554 ?
N3 C8 1.492(6) . ?
N3 C8 1.492(6) 6_554 ?
N3 C7 1.498(10) . ?
N3 Ag1 2.381(6) 7_565 ?
C1 C4 1.538(11) . ?
C2 O3 1.259(6) 6 ?
C2 C5 1.512(10) . ?
C3 C4 1.416(10) . ?
C3 C5 1.425(10) 5_755 ?
C4 C5 1.391(11) . ?
C5 C3 1.425(10) 5_755 ?
C9 N1 1.486(6) 6_554 ?
N4 O3 2.923(8) 7_565 ?
N4 O3 2.923(8) 4_455 ?
N5 O3 3.107(9) 3_655 ?
N5 O3 3.107(9) 8_765 ?
N5 O2W 3.26(3) 6 ?
O1W O1W 0.95(9) 5_765 ?
O2W O2W 1.54(4) 2_765 ?
O2W O2W 2.81(6) 5_764 ?
